data_7157143
loop_
_publ_author_name
'Rao, Madhuri P.'
'Gunaga, Shubha S.'
'Zuegg, Johannes'
'Pamarthi, Rambabu'
'Ganesh, Madhu'

_publ_section_title
;
 Highly regio- and diastereoselective [3 + 2]-cycloadditions involving
 indolediones and \a,\b-disubstituted nitroethylenes.
;
_journal_issue 42
_journal_name_full 'Organic &amp; biomolecular chemistry'
_journal_page_first 9390
_journal_page_last 9402
_journal_paper_doi 10.1039/c9ob01429b
_journal_volume 17
_journal_year 2019
_chemical_formula_sum 'C36 H32 Br2 N6 O6'
_chemical_formula_weight 804.49
_space_group_crystal_system monoclinic
_space_group_IT_number 14
_space_group_name_Hall '-P 2yn'
_space_group_name_H-M_alt 'P 1 21/n 1'
_symmetry_space_group_name_Hall '-P 2yn'
_symmetry_space_group_name_H-M 'P 1 21/n 1'
_atom_sites_solution_hydrogens mixed
_audit_creation_method SHELXL-2016/6
_audit_update_record
;
2018-12-23 deposited with the CCDC.    2019-10-08 downloaded from the CCDC.
;
_cell_angle_alpha 90
_cell_angle_beta 104.61(2)
_cell_angle_gamma 90
_cell_formula_units_Z 4
_cell_length_a 15.516(5)
_cell_length_b 9.876(4)
_cell_length_c 23.035(7)
_cell_measurement_reflns_used 6138
_cell_measurement_temperature 296(2)
_cell_measurement_theta_max 21.44
_cell_measurement_theta_min 2.47
_cell_volume 3416(2)
_computing_structure_refinement 'SHELXL-2016/6 (Sheldrick, 2016)'
_diffrn_ambient_temperature 296(2)
_diffrn_measured_fraction_theta_full 0.998
_diffrn_measured_fraction_theta_max 0.981
_diffrn_measurement_device_type 'Bruker APEX-II CCD'
_diffrn_measurement_method '\f and \w scans'
_diffrn_radiation_type MoK\a
_diffrn_radiation_wavelength 0.71073
_diffrn_reflns_av_R_equivalents 0.0960
_diffrn_reflns_av_unetI/netI 0.0771
_diffrn_reflns_Laue_measured_fraction_full 0.998
_diffrn_reflns_Laue_measured_fraction_max 0.981
_diffrn_reflns_limit_h_max 20
_diffrn_reflns_limit_h_min -20
_diffrn_reflns_limit_k_max 12
_diffrn_reflns_limit_k_min -12
_diffrn_reflns_limit_l_max 29
_diffrn_reflns_limit_l_min -29
_diffrn_reflns_number 54024
_diffrn_reflns_point_group_measured_fraction_full 0.998
_diffrn_reflns_point_group_measured_fraction_max 0.981
_diffrn_reflns_theta_full 25.242
_diffrn_reflns_theta_max 27.752
_diffrn_reflns_theta_min 1.816
_exptl_absorpt_coefficient_mu 2.429
_exptl_crystal_colour colorless
_exptl_crystal_density_diffrn 1.564
_exptl_crystal_description block
_exptl_crystal_F_000 1632
_refine_diff_density_max 0.518
_refine_diff_density_min -0.589
_refine_diff_density_rms 0.084
_refine_ls_extinction_method none
_refine_ls_goodness_of_fit_ref 1.011
_refine_ls_hydrogen_treatment mixed
_refine_ls_matrix_type full
_refine_ls_number_parameters 459
_refine_ls_number_reflns 7878
_refine_ls_number_restraints 0
_refine_ls_restrained_S_all 1.011
_refine_ls_R_factor_all 0.0991
_refine_ls_R_factor_gt 0.0498
_refine_ls_shift/su_max 0.001
_refine_ls_shift/su_mean 0.000
_refine_ls_structure_factor_coef Fsqd
_refine_ls_weighting_details 'w=1/[\s^2^(Fo^2^)+(0.0492P)^2^+1.5135P] where P=(Fo^2^+2Fc^2^)/3'
_refine_ls_weighting_scheme calc
_refine_ls_wR_factor_gt 0.1058
_refine_ls_wR_factor_ref 0.1222
_reflns_Friedel_coverage 0.000
_reflns_number_gt 5016
_reflns_number_total 7878
_reflns_threshold_expression 'I > 2\s(I)'
_cod_data_source_file c9ob01429b2.cif
_cod_data_source_block shelx_CCDC1
_cod_depositor_comments 'Adding full bibliography for 7157142--7157144.cif.'
_cod_database_code 7157143
_shelx_shelxl_version_number 2016/6
_shelx_space_group_comment
;
The symmetry employed for this shelxl refinement is uniquely defined
by the following loop, which should always be used as a source of
symmetry information in preference to the above space-group names.
They are only intended as comments.
;

loop_
_space_group_symop_operation_xyz
'x, y, z'
'-x+1/2, y+1/2, -z+1/2'
'-x, -y, -z'
'x-1/2, -y-1/2, z-1/2'

loop_
_atom_site_label
_atom_site_type_symbol
_atom_site_fract_x
_atom_site_fract_y
_atom_site_fract_z
_atom_site_U_iso_or_equiv
_atom_site_adp_type
_atom_site_occupancy
_atom_site_site_symmetry_order
_atom_site_calc_flag
_atom_site_refinement_flags_posn
_atom_site_refinement_flags_adp
C27 C 1.3800(3) 1.2275(5) 0.3284(2) 0.0489(11) Uani 1 1 d . .
H27A H 1.411277 1.309722 0.324811 0.073 Uiso 1 1 calc R U
H27B H 1.408099 1.183395 0.365426 0.073 Uiso 1 1 calc R U
H27C H 1.381193 1.168685 0.295400 0.073 Uiso 1 1 calc R U
C9 C 0.6164(2) 0.8859(5) 0.18037(19) 0.0464(11) Uani 1 1 d . .
H9A H 0.587523 0.969661 0.185099 0.070 Uiso 1 1 calc R U
H9B H 0.582448 0.839445 0.145459 0.070 Uiso 1 1 calc R U
H9C H 0.620650 0.830341 0.215166 0.070 Uiso 1 1 calc R U
N2 N 1.28802(19) 1.2590(3) 0.32750(13) 0.0314(7) Uani 1 1 d . .
N1 N 1.08977(19) 1.1173(3) 0.36491(13) 0.0311(7) Uani 1 1 d . .
N3 N 1.2431(2) 0.9246(4) 0.29230(15) 0.0379(9) Uani 1 1 d . .
N4 N 0.89282(19) 0.7612(3) 0.12743(15) 0.0325(7) Uani 1 1 d . .
N6 N 0.70545(19) 0.9137(3) 0.17337(13) 0.0308(7) Uani 1 1 d . .
O140 O 1.2026(2) 1.0964(3) 0.22417(11) 0.0497(8) Uani 1 1 d . .
O4A O 0.91544(19) 0.7912(3) 0.08305(12) 0.0521(8) Uani 1 1 d . .
O8 O 0.8031(2) 0.7474(3) 0.27448(11) 0.0478(7) Uani 1 1 d . .
O4B O 0.91219(19) 0.6585(3) 0.15609(15) 0.0540(8) Uani 1 1 d . .
O1A O 1.07009(19) 1.0123(3) 0.33666(13) 0.0518(8) Uani 1 1 d . .
O1B O 1.0672(2) 1.1497(3) 0.40842(13) 0.0536(8) Uani 1 1 d . .
C8 C 0.7739(2) 0.7052(4) 0.22382(16) 0.0321(8) Uani 1 1 d . .
N5 N 0.7454(2) 0.5787(4) 0.20785(15) 0.0375(9) Uani 1 1 d . .
H3A H 1.243(2) 0.871(4) 0.2739(16) 0.020(12) Uiso 1 1 d . .
H5A H 0.745(2) 0.528(4) 0.2283(16) 0.026(12) Uiso 1 1 d . .
Br1 Br 0.92214(2) 0.93772(4) 0.22255(2) 0.03888(13) Uani 1 1 d . .
Br2 Br 1.07151(3) 1.27777(4) 0.26522(2) 0.04167(13) Uani 1 1 d . .
C10 C 0.8370(2) 0.8644(3) 0.15241(15) 0.0273(8) Uani 1 1 d . .
C28 C 1.1498(2) 1.2154(3) 0.34065(14) 0.0255(8) Uani 1 1 d . .
C7 C 0.7562(2) 0.7933(3) 0.16577(15) 0.0271(8) Uani 1 1 d . .
C26 C 1.2335(2) 1.1412(4) 0.33262(14) 0.0266(8) Uani 1 1 d . .
C30 C 1.2798(2) 1.3559(4) 0.37412(17) 0.0359(9) Uani 1 1 d . .
H30A H 1.283942 1.448072 0.360578 0.043 Uiso 1 1 calc R U
H30B H 1.326524 1.341317 0.410476 0.043 Uiso 1 1 calc R U
C25 C 1.2215(2) 1.0522(4) 0.27507(16) 0.0333(9) Uani 1 1 d . .
C11 C 0.7945(2) 0.9761(4) 0.10660(15) 0.0295(8) Uani 1 1 d . .
H11 H 0.779172 0.932858 0.067039 0.035 Uiso 1 1 calc R U
C5 C 0.7055(2) 0.5669(4) 0.14595(15) 0.0317(8) Uani 1 1 d . .
C1 C 0.6743(2) 0.7001(4) 0.05629(16) 0.0359(9) Uani 1 1 d . .
H1 H 0.677455 0.780937 0.036255 0.043 Uiso 1 1 calc R U
C29 C 1.1878(2) 1.3297(4) 0.38548(15) 0.0293(8) Uani 1 1 d . .
H29 H 1.198817 1.289533 0.425577 0.035 Uiso 1 1 calc R U
C12 C 0.7060(2) 1.0038(4) 0.12306(16) 0.0350(9) Uani 1 1 d . .
H12A H 0.702532 1.097642 0.134624 0.042 Uiso 1 1 calc R U
H12B H 0.655908 0.984296 0.089286 0.042 Uiso 1 1 calc R U
C6 C 0.7109(2) 0.6901(4) 0.11775(15) 0.0276(8) Uani 1 1 d . .
C36 C 1.0935(3) 1.4769(4) 0.43352(17) 0.0428(10) Uani 1 1 d . .
H36 H 1.100106 1.412227 0.463672 0.051 Uiso 1 1 calc R U
C23 C 1.2697(2) 1.0372(4) 0.38173(15) 0.0268(8) Uani 1 1 d . .
C13 C 0.8495(2) 1.1004(4) 0.10101(17) 0.0355(9) Uani 1 1 d . .
C31 C 1.1327(2) 1.4572(4) 0.38676(16) 0.0329(9) Uani 1 1 d . .
C22 C 1.2979(2) 1.0467(4) 0.44369(15) 0.0351(9) Uani 1 1 d . .
H22 H 1.296294 1.129386 0.462716 0.042 Uiso 1 1 calc R U
C24 C 1.2731(2) 0.9116(4) 0.35477(15) 0.0311(8) Uani 1 1 d . .
C19 C 1.3034(3) 0.7962(4) 0.38709(17) 0.0416(10) Uani 1 1 d . .
H19 H 1.305825 0.713511 0.368288 0.050 Uiso 1 1 calc R U
C21 C 1.3288(3) 0.9312(4) 0.47712(17) 0.0420(10) Uani 1 1 d . .
H21 H 1.348538 0.936849 0.518664 0.050 Uiso 1 1 calc R U
C18 C 0.8551(3) 1.2107(4) 0.13869(19) 0.0484(11) Uani 1 1 d . .
H18 H 0.824499 1.209434 0.168588 0.058 Uiso 1 1 calc R U
C2 C 0.6328(3) 0.5875(4) 0.02518(17) 0.0426(10) Uani 1 1 d . .
H2 H 0.608097 0.593366 -0.015953 0.051 Uiso 1 1 calc R U
C32 C 1.1222(3) 1.5556(4) 0.34319(19) 0.0471(11) Uani 1 1 d . .
H32 H 1.149148 1.544087 0.311741 0.057 Uiso 1 1 calc R U
C4 C 0.6635(3) 0.4547(4) 0.11577(17) 0.0412(10) Uani 1 1 d . .
H4 H 0.659349 0.374013 0.135674 0.049 Uiso 1 1 calc R U
C34 C 1.0334(3) 1.6888(5) 0.3911(2) 0.0594(14) Uani 1 1 d . .
H34 H 0.999357 1.765741 0.392326 0.071 Uiso 1 1 calc R U
C35 C 1.0441(3) 1.5931(5) 0.4357(2) 0.0577(13) Uani 1 1 d . .
H35 H 1.018176 1.606388 0.467465 0.069 Uiso 1 1 calc R U
C33 C 1.0728(3) 1.6708(5) 0.3450(2) 0.0570(12) Uani 1 1 d . .
H33 H 1.066314 1.735819 0.315038 0.068 Uiso 1 1 calc R U
C14 C 0.8936(3) 1.1056(5) 0.0561(2) 0.0536(12) Uani 1 1 d . .
H14 H 0.889000 1.033915 0.029349 0.064 Uiso 1 1 calc R U
C20 C 1.3301(3) 0.8093(4) 0.44915(18) 0.0471(11) Uani 1 1 d . .
H20 H 1.349472 0.732875 0.472346 0.056 Uiso 1 1 calc R U
C15 C 0.9451(4) 1.2179(6) 0.0509(3) 0.0767(17) Uani 1 1 d . .
H15 H 0.975612 1.220503 0.020927 0.092 Uiso 1 1 calc R U
C3 C 0.6279(3) 0.4677(4) 0.05443(18) 0.0476(11) Uani 1 1 d . .
H3 H 0.600016 0.393665 0.032632 0.057 Uiso 1 1 calc R U
C17 C 0.9056(3) 1.3230(5) 0.1327(3) 0.0648(14) Uani 1 1 d . .
H17 H 0.908239 1.396854 0.158092 0.078 Uiso 1 1 calc R U
C16 C 0.9510(4) 1.3249(6) 0.0895(3) 0.0770(18) Uani 1 1 d . .
H16 H 0.986364 1.399117 0.086202 0.092 Uiso 1 1 calc R U

loop_
_atom_site_aniso_label
_atom_site_aniso_U_11
_atom_site_aniso_U_22
_atom_site_aniso_U_33
_atom_site_aniso_U_23
_atom_site_aniso_U_13
_atom_site_aniso_U_12
C27 0.032(2) 0.058(3) 0.063(3) 0.000(2) 0.024(2) -0.001(2)
C9 0.033(2) 0.054(3) 0.057(3) 0.000(2) 0.0183(19) 0.002(2)
N2 0.0284(16) 0.0296(18) 0.0398(17) 0.0020(14) 0.0152(13) 0.0005(14)
N1 0.0287(16) 0.0269(19) 0.0377(18) 0.0024(15) 0.0086(14) 0.0000(14)
N3 0.049(2) 0.032(2) 0.0316(18) -0.0064(17) 0.0094(15) 0.0084(18)
N4 0.0221(15) 0.0282(19) 0.0456(19) -0.0069(15) 0.0056(14) -0.0053(14)
N6 0.0293(16) 0.0264(18) 0.0380(17) 0.0012(13) 0.0112(13) 0.0014(14)
O140 0.074(2) 0.0479(19) 0.0290(14) 0.0045(13) 0.0172(14) 0.0178(16)
O4A 0.0549(18) 0.064(2) 0.0403(16) -0.0073(15) 0.0164(14) 0.0124(16)
O8 0.067(2) 0.0438(19) 0.0293(14) -0.0015(13) 0.0060(13) -0.0123(15)
O4B 0.0515(18) 0.0272(17) 0.088(2) 0.0092(16) 0.0265(17) 0.0077(14)
O1A 0.0556(19) 0.0377(19) 0.0655(19) -0.0095(15) 0.0214(15) -0.0179(15)
O1B 0.066(2) 0.051(2) 0.0586(19) -0.0016(15) 0.0421(16) -0.0126(16)
C8 0.035(2) 0.031(2) 0.0304(19) 0.0029(17) 0.0079(16) -0.0021(17)
N5 0.049(2) 0.029(2) 0.0320(18) 0.0070(16) 0.0060(15) -0.0081(17)
Br1 0.0373(2) 0.0326(2) 0.0412(2) -0.00498(17) -0.00024(16) -0.00418(18)
Br2 0.0399(2) 0.0434(3) 0.0392(2) 0.00348(18) 0.00520(17) 0.00870(19)
C10 0.0270(18) 0.021(2) 0.0315(18) -0.0043(15) 0.0030(15) -0.0009(15)
C28 0.0269(17) 0.022(2) 0.0274(17) 0.0018(15) 0.0075(14) 0.0000(15)
C7 0.0283(18) 0.020(2) 0.0315(18) 0.0011(15) 0.0050(15) -0.0028(15)
C26 0.0285(18) 0.024(2) 0.0283(18) 0.0018(15) 0.0093(15) 0.0016(16)
C30 0.032(2) 0.030(2) 0.044(2) -0.0009(18) 0.0082(17) -0.0042(17)
C25 0.0296(19) 0.039(2) 0.0319(19) -0.0019(18) 0.0090(15) 0.0048(18)
C11 0.036(2) 0.023(2) 0.0292(18) 0.0002(15) 0.0073(15) -0.0028(16)
C5 0.0278(19) 0.031(2) 0.0353(19) 0.0016(17) 0.0068(15) -0.0021(17)
C1 0.039(2) 0.033(2) 0.035(2) 0.0018(17) 0.0071(17) -0.0063(18)
C29 0.0309(19) 0.027(2) 0.0308(18) 0.0006(15) 0.0088(15) 0.0006(16)
C12 0.031(2) 0.029(2) 0.044(2) 0.0065(18) 0.0076(17) 0.0020(17)
C6 0.0262(18) 0.027(2) 0.0290(18) 0.0015(15) 0.0061(14) -0.0022(16)
C36 0.047(2) 0.042(3) 0.042(2) -0.0110(19) 0.0159(19) 0.000(2)
C23 0.0261(17) 0.025(2) 0.0309(18) 0.0032(15) 0.0103(14) 0.0034(15)
C13 0.034(2) 0.028(2) 0.041(2) 0.0097(17) 0.0037(17) -0.0023(17)
C31 0.032(2) 0.025(2) 0.043(2) -0.0054(17) 0.0116(17) -0.0017(17)
C22 0.042(2) 0.032(2) 0.0315(19) -0.0040(17) 0.0086(17) 0.0040(18)
C24 0.0323(19) 0.030(2) 0.0319(19) -0.0031(16) 0.0095(16) 0.0046(16)
C19 0.053(3) 0.030(2) 0.041(2) 0.0039(18) 0.0098(19) 0.006(2)
C21 0.050(2) 0.045(3) 0.0297(19) 0.0066(19) 0.0058(18) 0.004(2)
C18 0.055(3) 0.030(3) 0.056(3) 0.008(2) 0.008(2) -0.001(2)
C2 0.043(2) 0.044(3) 0.037(2) -0.0038(19) 0.0020(18) -0.009(2)
C32 0.055(3) 0.030(2) 0.058(3) 0.003(2) 0.018(2) 0.004(2)
C4 0.042(2) 0.029(2) 0.049(2) 0.0012(18) 0.0044(19) -0.0087(19)
C34 0.048(3) 0.030(3) 0.096(4) -0.019(3) 0.009(3) 0.009(2)
C35 0.049(3) 0.060(3) 0.070(3) -0.036(3) 0.025(2) -0.003(2)
C33 0.057(3) 0.035(3) 0.077(3) 0.006(2) 0.014(3) 0.010(2)
C14 0.052(3) 0.056(3) 0.054(3) 0.012(2) 0.016(2) -0.007(2)
C20 0.060(3) 0.035(3) 0.043(2) 0.0095(19) 0.007(2) 0.011(2)
C15 0.061(3) 0.086(5) 0.086(4) 0.034(4) 0.024(3) -0.016(3)
C3 0.053(3) 0.032(3) 0.050(3) -0.0090(19) -0.001(2) -0.015(2)
C17 0.061(3) 0.031(3) 0.089(4) 0.006(3) -0.005(3) -0.008(2)
C16 0.060(3) 0.052(4) 0.107(5) 0.037(3) -0.001(3) -0.019(3)

loop_
_atom_type_symbol
_atom_type_description
_atom_type_scat_dispersion_real
_atom_type_scat_dispersion_imag
_atom_type_scat_source
C C 0.0033 0.0016 'International Tables Vol C Tables 4.2.6.8 and 6.1.1.4'
H H 0.0000 0.0000 'International Tables Vol C Tables 4.2.6.8 and 6.1.1.4'
N N 0.0061 0.0033 'International Tables Vol C Tables 4.2.6.8 and 6.1.1.4'
O O 0.0106 0.0060 'International Tables Vol C Tables 4.2.6.8 and 6.1.1.4'
Br Br -0.2901 2.4595 'International Tables Vol C Tables 4.2.6.8 and 6.1.1.4'

loop_
_geom_angle_atom_site_label_1
_geom_angle_atom_site_label_2
_geom_angle_atom_site_label_3
_geom_angle
C27 N2 C26 114.5(3)
C27 N2 C30 113.3(3)
C26 N2 C30 107.5(3)
O1B N1 O1A 126.3(3)
O1B N1 C28 118.1(3)
O1A N1 C28 115.7(3)
C25 N3 C24 112.6(3)
O4A N4 O4B 126.1(3)
O4A N4 C10 117.9(3)
O4B N4 C10 116.0(3)
C9 N6 C7 114.5(3)
C9 N6 C12 113.4(3)
C7 N6 C12 106.8(3)
O8 C8 N5 126.8(3)
O8 C8 C7 125.1(3)
N5 C8 C7 108.0(3)
C8 N5 C5 112.5(3)
C7 C10 N4 109.7(3)
C7 C10 C11 103.5(3)
N4 C10 C11 113.5(3)
C7 C10 Br1 114.9(2)
N4 C10 Br1 103.2(2)
C11 C10 Br1 112.4(2)
C26 C28 N1 110.4(3)
C26 C28 C29 103.7(3)
N1 C28 C29 112.4(3)
C26 C28 Br2 113.4(2)
N1 C28 Br2 102.9(2)
C29 C28 Br2 114.3(2)
N6 C7 C10 98.3(3)
N6 C7 C6 117.6(3)
C10 C7 C6 114.1(3)
N6 C7 C8 109.5(3)
C10 C7 C8 116.8(3)
C6 C7 C8 101.4(3)
N2 C26 C23 118.9(3)
N2 C26 C28 98.8(3)
C23 C26 C28 113.3(3)
N2 C26 C25 109.1(3)
C23 C26 C25 101.1(3)
C28 C26 C25 116.5(3)
N2 C30 C29 105.7(3)
O140 C25 N3 127.3(4)
O140 C25 C26 124.4(4)
N3 C25 C26 108.1(3)
C13 C11 C12 115.7(3)
C13 C11 C10 118.7(3)
C12 C11 C10 102.2(3)
C4 C5 C6 122.9(3)
C4 C5 N5 127.4(4)
C6 C5 N5 109.7(3)
C2 C1 C6 119.1(4)
C31 C29 C30 114.5(3)
C31 C29 C28 119.6(3)
C30 C29 C28 102.9(3)
N6 C12 C11 105.7(3)
C1 C6 C5 118.7(3)
C1 C6 C7 133.0(3)
C5 C6 C7 108.3(3)
C31 C36 C35 120.1(4)
C22 C23 C24 118.8(3)
C22 C23 C26 132.8(3)
C24 C23 C26 108.5(3)
C14 C13 C18 118.5(4)
C14 C13 C11 119.4(4)
C18 C13 C11 122.1(4)
C32 C31 C36 118.4(4)
C32 C31 C29 122.1(3)
C36 C31 C29 119.5(3)
C23 C22 C21 119.3(4)
C19 C24 C23 122.8(3)
C19 C24 N3 127.6(4)
C23 C24 N3 109.6(3)
C24 C19 C20 116.8(4)
C20 C21 C22 120.3(4)
C13 C18 C17 121.1(5)
C3 C2 C1 120.8(4)
C31 C32 C33 121.6(4)
C5 C4 C3 117.0(4)
C33 C34 C35 119.9(4)
C34 C35 C36 120.4(4)
C34 C33 C32 119.6(5)
C13 C14 C15 120.1(5)
C21 C20 C19 122.0(4)
C16 C15 C14 120.3(5)
C2 C3 C4 121.5(4)
C16 C17 C18 119.8(5)
C17 C16 C15 120.2(5)

loop_
_geom_bond_atom_site_label_1
_geom_bond_atom_site_label_2
_geom_bond_distance
C27 N2 1.455(5)
C9 N6 1.457(5)
N2 C26 1.461(4)
N2 C30 1.467(5)
N1 O1B 1.186(4)
N1 O1A 1.222(4)
N1 C28 1.543(4)
N3 C25 1.338(5)
N3 C24 1.402(5)
N4 O4A 1.199(4)
N4 O4B 1.206(4)
N4 C10 1.540(5)
N6 C7 1.462(4)
N6 C12 1.462(4)
O140 C25 1.216(4)
O8 C8 1.214(4)
C8 N5 1.346(5)
C8 C7 1.560(5)
N5 C5 1.409(5)
Br1 C10 1.950(3)
Br2 C28 1.952(3)
C10 C7 1.534(5)
C10 C11 1.554(5)
C28 C26 1.542(5)
C28 C29 1.543(5)
C7 C6 1.538(5)
C26 C23 1.526(5)
C26 C25 1.562(5)
C30 C29 1.536(5)
C11 C13 1.518(5)
C11 C12 1.539(5)
C5 C4 1.381(5)
C5 C6 1.392(5)
C1 C2 1.389(5)
C1 C6 1.390(5)
C29 C31 1.527(5)
C36 C31 1.378(5)
C36 C35 1.388(6)
C23 C22 1.387(5)
C23 C24 1.394(5)
C13 C14 1.377(6)
C13 C18 1.382(6)
C31 C32 1.377(5)
C22 C21 1.392(5)
C24 C19 1.377(5)
C19 C20 1.390(5)
C21 C20 1.368(6)
C18 C17 1.385(6)
C2 C3 1.373(5)
C32 C33 1.379(6)
C4 C3 1.387(5)
C34 C33 1.362(6)
C34 C35 1.375(7)
C14 C15 1.390(7)
C15 C16 1.370(8)
C17 C16 1.356(7)
